data_4081760
loop_
_publ_author_name
'Tenne, Mario'
'Metz, Stefan'
'M\"unster, Ingo'
'Wagenblast, Gerhard'
'Strassner, Thomas'

_publ_section_title
;
 Phosphorescent Platinum(II) Complexes Based on C&#x2227;C*
 Cyclometalating Aryltriazol-5-ylidenes
;
_journal_issue 21
_journal_name_full Organometallics
_journal_page_first 6257
_journal_paper_doi 10.1021/om4004576
_journal_volume 32
_journal_year 2013
_chemical_formula_moiety 'C15 H17 N3 O3 Pt'
_chemical_formula_sum 'C15 H17 N3 O3 Pt'
_chemical_formula_weight 482.41
_chemical_name_systematic
;
 ?
;
_space_group_IT_number 2
_symmetry_cell_setting triclinic
_symmetry_space_group_name_Hall '-P 1'
_symmetry_space_group_name_H-M 'P -1'
_atom_sites_solution_hydrogens geom
_atom_sites_solution_primary direct
_atom_sites_solution_secondary difmap
_audit_creation_method SHELXL-97
_cell_angle_alpha 110.068(13)
_cell_angle_beta 90.863(13)
_cell_angle_gamma 94.107(8)
_cell_formula_units_Z 4
_cell_length_a 9.4410(6)
_cell_length_b 11.2000(13)
_cell_length_c 15.268(3)
_cell_measurement_reflns_used 980
_cell_measurement_temperature 198(2)
_cell_measurement_theta_max 21.890
_cell_measurement_theta_min 4.117
_cell_volume 1511.2(4)
_computing_cell_refinement 'Dirax/lsq (Duisenberg, 1992)'
_computing_data_collection 'Collect (Nonius BV, 1999)'
_computing_data_reduction 'EvalCCD (Duisenberg et al., 2003)'
_computing_molecular_graphics 'ORTEP-3 (Farrugia, 1997)'
_computing_publication_material 'enCIFer (Allen et al., 2004)'
_computing_structure_refinement 'SHELXL-97 (Sheldrick, 2008)'
_computing_structure_solution 'SIR97 (Altomare et al., 1999)'
_diffrn_ambient_temperature 198(2)
_diffrn_detector_area_resol_mean 9
_diffrn_measured_fraction_theta_full 0.986
_diffrn_measured_fraction_theta_max 0.986
_diffrn_measurement_device_type KappaCCD
_diffrn_measurement_method \f
_diffrn_radiation_monochromator graphite
_diffrn_radiation_source 'fine-focus sealed tube'
_diffrn_radiation_type MoK\a
_diffrn_radiation_wavelength 0.71073
_diffrn_reflns_av_R_equivalents 0.0575
_diffrn_reflns_av_sigmaI/netI 0.0566
_diffrn_reflns_limit_h_max 10
_diffrn_reflns_limit_h_min -10
_diffrn_reflns_limit_k_max 12
_diffrn_reflns_limit_k_min -12
_diffrn_reflns_limit_l_max 16
_diffrn_reflns_limit_l_min -16
_diffrn_reflns_number 22075
_diffrn_reflns_theta_full 23.25
_diffrn_reflns_theta_max 23.25
_diffrn_reflns_theta_min 3.00
_exptl_absorpt_coefficient_mu 9.301
_exptl_absorpt_correction_T_max 0.1129
_exptl_absorpt_correction_T_min 0.0588
_exptl_absorpt_correction_type multi-scan
_exptl_absorpt_process_details 'SADABS (Sheldrick, 2003)'
_exptl_crystal_colour colourless
_exptl_crystal_density_diffrn 2.120
_exptl_crystal_density_method 'not measured'
_exptl_crystal_description fragment
_exptl_crystal_F_000 920
_exptl_crystal_size_max 0.70
_exptl_crystal_size_mid 0.49
_exptl_crystal_size_min 0.42
_refine_diff_density_max 1.074
_refine_diff_density_min -0.906
_refine_diff_density_rms 0.206
_refine_ls_extinction_method none
_refine_ls_goodness_of_fit_ref 1.163
_refine_ls_hydrogen_treatment constr
_refine_ls_matrix_type full
_refine_ls_number_parameters 399
_refine_ls_number_reflns 4286
_refine_ls_number_restraints 0
_refine_ls_restrained_S_all 1.163
_refine_ls_R_factor_all 0.0687
_refine_ls_R_factor_gt 0.0368
_refine_ls_shift/su_max 0.001
_refine_ls_shift/su_mean 0.000
_refine_ls_structure_factor_coef Fsqd
_refine_ls_weighting_details 'calc w=1/[\s^2^(Fo^2^)+(0.0120P)^2^+14.7445P] where P=(Fo^2^+2Fc^2^)/3'
_refine_ls_weighting_scheme calc
_refine_ls_wR_factor_gt 0.0668
_refine_ls_wR_factor_ref 0.0759
_reflns_number_gt 3169
_reflns_number_total 4286
_reflns_threshold_expression >2sigma(I)
_cod_data_source_file om4004576_si_001.cif
_cod_data_source_block compound_11
_cod_original_cell_volume 1511.2(3)
_cod_original_sg_symbol_H-M P-1
_cod_database_code 4081760

loop_
_symmetry_equiv_pos_as_xyz
'x, y, z'
'-x, -y, -z'

loop_
_atom_site_label
_atom_site_type_symbol
_atom_site_fract_x
_atom_site_fract_y
_atom_site_fract_z
_atom_site_U_iso_or_equiv
_atom_site_adp_type
_atom_site_occupancy
_atom_site_symmetry_multiplicity
_atom_site_calc_flag
_atom_site_refinement_flags
Pt2 Pt 1.46871(4) 0.42140(4) 0.89171(3) 0.01841(14) Uani 1 1 d .
Pt1 Pt 0.99974(4) 0.15370(4) 0.47612(3) 0.01973(14) Uani 1 1 d .
C26 C 1.3165(11) 0.2374(11) 0.9692(7) 0.026(3) Uani 1 1 d .
O2 O 1.0307(7) 0.1306(6) 0.3403(5) 0.0263(18) Uani 1 1 d .
O4 O 1.3069(7) 0.3364(7) 0.9479(5) 0.0246(17) Uani 1 1 d .
O3 O 1.5365(7) 0.3103(7) 0.4292(5) 0.0303(19) Uani 1 1 d .
C5 C 1.2014(10) 0.2229(9) 0.5127(8) 0.021(3) Uani 1 1 d .
O1 O 0.7872(7) 0.0851(6) 0.4435(5) 0.0261(18) Uani 1 1 d .
C6 C 1.3067(10) 0.2428(9) 0.4564(7) 0.022(3) Uani 1 1 d .
H6 H 1.2869 0.2200 0.3912 0.026 Uiso 1 1 calc R
N5 N 1.2392(9) 0.6070(8) 0.9032(6) 0.026(2) Uani 1 1 d .
O5 O 1.5965(7) 0.2793(7) 0.8884(5) 0.0276(18) Uani 1 1 d .
N1 N 1.1219(8) 0.2321(8) 0.6586(6) 0.020(2) Uani 1 1 d .
C30 C 2.0363(12) 0.5279(12) 0.6635(9) 0.043(3) Uani 1 1 d .
H30A H 1.9804 0.5083 0.6049 0.064 Uiso 1 1 calc R
H30B H 2.1262 0.4877 0.6506 0.064 Uiso 1 1 calc R
H30C H 2.0559 0.6205 0.6924 0.064 Uiso 1 1 calc R
C9 C 1.3686(10) 0.3100(9) 0.6455(7) 0.024(3) Uani 1 1 d .
H9 H 1.3886 0.3311 0.7105 0.029 Uiso 1 1 calc R
O6 O 1.9568(8) 0.4791(7) 0.7264(5) 0.036(2) Uani 1 1 d .
C22 C 1.8238(10) 0.5233(10) 0.7487(7) 0.023(3) Uani 1 1 d .
C11 C 0.7298(11) 0.0479(10) 0.3617(9) 0.031(2) Uani 1 1 d .
C8 C 1.4727(11) 0.3315(9) 0.5869(7) 0.024(3) Uani 1 1 d .
H8 H 1.5639 0.3706 0.6122 0.029 Uiso 1 1 calc R
C29 C 1.6724(13) 0.0912(11) 0.9002(9) 0.044(3) Uani 1 1 d .
H29A H 1.7379 0.1002 0.8533 0.066 Uiso 1 1 calc R
H29B H 1.6251 0.0047 0.8786 0.066 Uiso 1 1 calc R
H29C H 1.7257 0.1065 0.9591 0.066 Uiso 1 1 calc R
N3 N 0.9709(9) 0.2087(8) 0.7609(6) 0.029(2) Uani 1 1 d .
C2 C 1.1014(11) 0.2465(10) 0.7485(7) 0.025(3) Uani 1 1 d .
H2 H 1.1728 0.2799 0.7970 0.030 Uiso 1 1 calc R
C21 C 1.7445(10) 0.4639(10) 0.8006(7) 0.022(3) Uani 1 1 d .
H21 H 1.7828 0.3988 0.8181 0.026 Uiso 1 1 calc R
C24 C 1.6390(11) 0.6553(10) 0.7481(8) 0.028(3) Uani 1 1 d .
H24 H 1.6006 0.7200 0.7302 0.034 Uiso 1 1 calc R
C20 C 1.6098(11) 0.4999(9) 0.8269(7) 0.020(2) Uani 1 1 d .
N4 N 1.4227(9) 0.6262(8) 0.8311(6) 0.026(2) Uani 1 1 d .
C15 C 1.6724(11) 0.3774(11) 0.4654(9) 0.040(3) Uani 1 1 d .
H15A H 1.6586 0.4652 0.5050 0.059 Uiso 1 1 calc R
H15B H 1.7316 0.3786 0.4135 0.059 Uiso 1 1 calc R
H15C H 1.7195 0.3343 0.5024 0.059 Uiso 1 1 calc R
C19 C 1.5626(10) 0.5978(9) 0.8000(7) 0.017(2) Uani 1 1 d .
C25 C 1.1895(11) 0.1998(11) 1.0139(8) 0.032(3) Uani 1 1 d .
H25A H 1.1844 0.2607 1.0774 0.049 Uiso 1 1 calc R
H25B H 1.1975 0.1142 1.0163 0.049 Uiso 1 1 calc R
H25C H 1.1033 0.1998 0.9774 0.049 Uiso 1 1 calc R
N2 N 0.9086(8) 0.1708(8) 0.6724(6) 0.024(2) Uani 1 1 d .
C17 C 1.3344(12) 0.7177(11) 0.8277(9) 0.037(3) Uani 1 1 d .
H17 H 1.3542 0.7788 0.7981 0.044 Uiso 1 1 calc R
C7 C 1.4427(10) 0.2962(9) 0.4940(7) 0.019(2) Uani 1 1 d .
C1 C 0.9988(10) 0.1839(9) 0.6065(7) 0.020(2) Uani 1 1 d .
C23 C 1.7738(11) 0.6180(10) 0.7218(7) 0.026(3) Uani 1 1 d .
H23 H 1.8298 0.6569 0.6862 0.031 Uiso 1 1 calc R
N6 N 1.2179(10) 0.7069(9) 0.8722(7) 0.037(3) Uani 1 1 d .
C14 C 0.9877(12) 0.0781(11) 0.1799(7) 0.035(3) Uani 1 1 d .
H14A H 0.9085 0.0896 0.1421 0.052 Uiso 1 1 calc R
H14B H 1.0208 -0.0069 0.1503 0.052 Uiso 1 1 calc R
H14C H 1.0657 0.1430 0.1849 0.052 Uiso 1 1 calc R
C28 C 1.5621(11) 0.1871(11) 0.9151(8) 0.029(3) Uani 1 1 d .
C13 C 0.9380(12) 0.0914(10) 0.2769(7) 0.025(3) Uani 1 1 d .
C3 C 0.7601(10) 0.1185(10) 0.6569(8) 0.031(3) Uani 1 1 d .
H3A H 0.7288 0.1049 0.5924 0.047 Uiso 1 1 calc R
H3B H 0.7008 0.1785 0.7000 0.047 Uiso 1 1 calc R
H3C H 0.7514 0.0370 0.6677 0.047 Uiso 1 1 calc R
C4 C 1.2376(10) 0.2577(9) 0.6064(7) 0.019(2) Uani 1 1 d .
C12 C 0.7973(11) 0.0490(10) 0.2823(7) 0.027(3) Uani 1 1 d .
H12 H 0.7419 0.0175 0.2254 0.033 Uiso 1 1 calc R
C16 C 1.3626(11) 0.5562(10) 0.8808(7) 0.021(3) Uani 1 1 d .
C27 C 1.4326(11) 0.1657(11) 0.9549(8) 0.029(3) Uani 1 1 d .
H27 H 1.4246 0.0933 0.9740 0.035 Uiso 1 1 calc R
C18 C 1.1293(11) 0.5692(11) 0.9565(9) 0.042(3) Uani 1 1 d .
H18A H 1.1581 0.4970 0.9729 0.063 Uiso 1 1 calc R
H18B H 1.0400 0.5442 0.9189 0.063 Uiso 1 1 calc R
H18C H 1.1157 0.6410 1.0136 0.063 Uiso 1 1 calc R
C10 C 0.5766(10) -0.0019(10) 0.3550(8) 0.031(2) Uani 1 1 d .
H10A H 0.5527 -0.0178 0.4125 0.047 Uiso 1 1 calc R
H10B H 0.5610 -0.0816 0.3017 0.047 Uiso 1 1 calc R
H10C H 0.5162 0.0613 0.3466 0.047 Uiso 1 1 calc R

loop_
_atom_site_aniso_label
_atom_site_aniso_U_11
_atom_site_aniso_U_22
_atom_site_aniso_U_33
_atom_site_aniso_U_23
_atom_site_aniso_U_13
_atom_site_aniso_U_12
Pt2 0.0169(3) 0.0243(3) 0.0175(3) 0.0117(2) 0.00071(19) 0.0015(2)
Pt1 0.0140(2) 0.0231(3) 0.0226(3) 0.0090(2) -0.0017(2) -0.00108(19)
C26 0.032(7) 0.036(7) 0.010(6) 0.010(5) -0.005(5) -0.001(6)
O2 0.025(4) 0.036(5) 0.015(4) 0.005(4) -0.005(4) -0.001(4)
O4 0.018(4) 0.036(5) 0.022(4) 0.012(4) 0.003(3) 0.001(3)
O3 0.022(4) 0.040(5) 0.033(5) 0.020(4) 0.001(4) -0.011(4)
C5 0.017(6) 0.015(6) 0.037(7) 0.015(5) 0.004(5) 0.001(5)
O1 0.013(4) 0.031(4) 0.036(5) 0.015(4) 0.002(3) -0.002(3)
C6 0.017(6) 0.027(6) 0.023(6) 0.010(5) 0.000(5) -0.002(5)
N5 0.024(5) 0.030(5) 0.034(6) 0.020(5) 0.010(4) 0.014(4)
O5 0.025(4) 0.034(5) 0.032(5) 0.020(4) 0.010(4) 0.006(4)
N1 0.016(5) 0.027(5) 0.017(5) 0.009(4) 0.000(4) 0.002(4)
C30 0.031(7) 0.054(8) 0.047(8) 0.021(7) 0.019(6) 0.004(6)
C9 0.021(6) 0.027(6) 0.020(6) 0.006(5) -0.010(5) -0.007(5)
O6 0.033(5) 0.033(5) 0.051(6) 0.026(4) 0.021(4) 0.007(4)
C22 0.017(6) 0.020(6) 0.028(7) 0.002(5) 0.005(5) 0.000(5)
C11 0.024(4) 0.030(5) 0.036(5) 0.006(4) -0.005(4) 0.001(4)
C8 0.018(6) 0.023(6) 0.029(7) 0.010(5) -0.008(5) -0.012(5)
C29 0.053(8) 0.046(8) 0.054(9) 0.041(7) 0.025(7) 0.020(7)
N3 0.028(6) 0.031(6) 0.027(6) 0.008(5) 0.002(5) -0.004(4)
C2 0.028(7) 0.032(7) 0.021(7) 0.015(5) 0.010(5) 0.008(5)
C21 0.022(6) 0.023(6) 0.026(7) 0.017(5) -0.001(5) 0.000(5)
C24 0.023(6) 0.030(7) 0.036(7) 0.018(6) -0.004(5) -0.003(5)
C20 0.030(7) 0.021(6) 0.011(6) 0.008(5) -0.007(5) 0.002(5)
N4 0.027(5) 0.029(5) 0.030(6) 0.023(5) -0.008(4) -0.001(4)
C15 0.017(6) 0.049(8) 0.057(9) 0.026(7) 0.005(6) -0.008(6)
C19 0.016(6) 0.023(6) 0.012(6) 0.007(5) -0.006(5) -0.004(5)
C25 0.034(7) 0.037(7) 0.026(7) 0.013(6) 0.009(6) -0.007(6)
N2 0.020(5) 0.028(5) 0.025(6) 0.012(4) 0.001(4) 0.000(4)
C17 0.025(7) 0.043(8) 0.054(9) 0.032(7) 0.008(6) 0.001(6)
C7 0.017(6) 0.018(6) 0.027(7) 0.016(5) 0.001(5) 0.003(5)
C1 0.008(5) 0.021(6) 0.031(7) 0.010(5) -0.002(5) 0.002(5)
C23 0.028(7) 0.024(7) 0.028(7) 0.015(5) 0.007(5) -0.005(5)
N6 0.028(6) 0.046(7) 0.052(7) 0.033(6) 0.003(5) 0.014(5)
C14 0.037(7) 0.033(7) 0.028(7) 0.001(6) -0.012(6) 0.007(6)
C28 0.030(7) 0.032(7) 0.030(7) 0.019(6) -0.005(6) -0.005(6)
C13 0.039(7) 0.020(6) 0.022(7) 0.016(5) 0.001(6) 0.007(5)
C3 0.017(6) 0.040(7) 0.040(8) 0.019(6) 0.008(5) -0.003(5)
C4 0.014(6) 0.022(6) 0.024(7) 0.013(5) 0.002(5) -0.003(5)
C12 0.023(6) 0.039(7) 0.019(6) 0.009(5) -0.016(5) 0.004(5)
C16 0.023(6) 0.026(6) 0.017(6) 0.010(5) -0.006(5) 0.001(5)
C27 0.031(7) 0.041(7) 0.030(7) 0.030(6) 0.005(6) 0.003(6)
C18 0.022(7) 0.050(8) 0.071(10) 0.040(7) 0.020(6) 0.013(6)
C10 0.024(4) 0.030(5) 0.036(5) 0.006(4) -0.005(4) 0.001(4)

loop_
_atom_type_symbol
_atom_type_description
_atom_type_scat_dispersion_real
_atom_type_scat_dispersion_imag
_atom_type_scat_source
C C 0.0033 0.0016 'International Tables Vol C Tables 4.2.6.8 and 6.1.1.4'
H H 0.0000 0.0000 'International Tables Vol C Tables 4.2.6.8 and 6.1.1.4'
N N 0.0061 0.0033 'International Tables Vol C Tables 4.2.6.8 and 6.1.1.4'
O O 0.0106 0.0060 'International Tables Vol C Tables 4.2.6.8 and 6.1.1.4'
Pt Pt -1.7033 8.3905 'International Tables Vol C Tables 4.2.6.8 and 6.1.1.4'

loop_
_geom_angle_atom_site_label_1
_geom_angle_atom_site_label_2
_geom_angle_atom_site_label_3
_geom_angle
_geom_angle_site_symmetry_3
C16 Pt2 C20 80.6(4) .
C16 Pt2 O5 172.4(4) .
C20 Pt2 O5 92.4(3) .
C16 Pt2 O4 96.3(4) .
C20 Pt2 O4 174.2(3) .
O5 Pt2 O4 90.4(3) .
C16 Pt2 Pt2 89.8(3) 2_867
C20 Pt2 Pt2 104.5(3) 2_867
O5 Pt2 Pt2 94.9(2) 2_867
O4 Pt2 Pt2 80.31(18) 2_867
C1 Pt1 C5 80.0(4) .
C1 Pt1 O2 171.7(3) .
C5 Pt1 O2 91.7(4) .
C1 Pt1 O1 97.9(3) .
C5 Pt1 O1 177.7(4) .
O2 Pt1 O1 90.4(3) .
O4 C26 C27 125.4(10) .
O4 C26 C25 115.0(10) .
C27 C26 C25 119.7(10) .
C13 O2 Pt1 125.0(7) .
C26 O4 Pt2 125.0(7) .
C7 O3 C15 116.4(8) .
C4 C5 C6 116.5(9) .
C4 C5 Pt1 115.4(7) .
C6 C5 Pt1 128.1(8) .
C11 O1 Pt1 124.4(7) .
C5 C6 C7 120.9(10) .
C5 C6 H6 119.5 .
C7 C6 H6 119.5 .
C16 N5 N6 114.5(8) .
C16 N5 C18 126.9(9) .
N6 N5 C18 118.5(8) .
C28 O5 Pt2 125.0(7) .
C2 N1 C1 110.0(8) .
C2 N1 C4 136.0(9) .
C1 N1 C4 113.9(8) .
O6 C30 H30A 109.5 .
O6 C30 H30B 109.5 .
H30A C30 H30B 109.5 .
O6 C30 H30C 109.5 .
H30A C30 H30C 109.5 .
H30B C30 H30C 109.5 .
C4 C9 C8 118.0(10) .
C4 C9 H9 121.0 .
C8 C9 H9 121.0 .
C22 O6 C30 116.5(8) .
C23 C22 O6 122.8(9) .
C23 C22 C21 122.4(9) .
O6 C22 C21 114.8(9) .
O1 C11 C12 125.3(10) .
O1 C11 C10 114.7(10) .
C12 C11 C10 120.0(10) .
C7 C8 C9 119.7(9) .
C7 C8 H8 120.1 .
C9 C8 H8 120.1 .
C28 C29 H29A 109.5 .
C28 C29 H29B 109.5 .
H29A C29 H29B 109.5 .
C28 C29 H29C 109.5 .
H29A C29 H29C 109.5 .
H29B C29 H29C 109.5 .
C2 N3 N2 102.8(8) .
N3 C2 N1 111.8(10) .
N3 C2 H2 124.1 .
N1 C2 H2 124.1 .
C20 C21 C22 120.0(9) .
C20 C21 H21 120.0 .
C22 C21 H21 120.0 .
C19 C24 C23 119.1(10) .
C19 C24 H24 120.5 .
C23 C24 H24 120.5 .
C21 C20 C19 116.4(9) .
C21 C20 Pt2 128.0(7) .
C19 C20 Pt2 115.5(7) .
C16 N4 C17 110.0(9) .
C16 N4 C19 116.2(8) .
C17 N4 C19 133.5(9) .
O3 C15 H15A 109.5 .
O3 C15 H15B 109.5 .
H15A C15 H15B 109.5 .
O3 C15 H15C 109.5 .
H15A C15 H15C 109.5 .
H15B C15 H15C 109.5 .
C24 C19 C20 123.9(10) .
C24 C19 N4 125.0(9) .
C20 C19 N4 111.1(9) .
C26 C25 H25A 109.5 .
C26 C25 H25B 109.5 .
H25A C25 H25B 109.5 .
C26 C25 H25C 109.5 .
H25A C25 H25C 109.5 .
H25B C25 H25C 109.5 .
C1 N2 N3 113.8(8) .
C1 N2 C3 126.8(9) .
N3 N2 C3 119.4(8) .
N6 C17 N4 109.1(10) .
N6 C17 H17 125.5 .
N4 C17 H17 125.5 .
C8 C7 O3 125.1(9) .
C8 C7 C6 120.6(9) .
O3 C7 C6 114.3(9) .
N1 C1 N2 101.6(8) .
N1 C1 Pt1 118.4(7) .
N2 C1 Pt1 140.0(7) .
C22 C23 C24 118.1(10) .
C22 C23 H23 120.9 .
C24 C23 H23 120.9 .
C17 N6 N5 103.8(9) .
C13 C14 H14A 109.5 .
C13 C14 H14B 109.5 .
H14A C14 H14B 109.5 .
C13 C14 H14C 109.5 .
H14A C14 H14C 109.5 .
H14B C14 H14C 109.5 .
O5 C28 C27 126.3(10) .
O5 C28 C29 114.6(9) .
C27 C28 C29 119.0(10) .
O2 C13 C12 128.0(10) .
O2 C13 C14 115.5(10) .
C12 C13 C14 116.3(10) .
N2 C3 H3A 109.5 .
N2 C3 H3B 109.5 .
H3A C3 H3B 109.5 .
N2 C3 H3C 109.5 .
H3A C3 H3C 109.5 .
H3B C3 H3C 109.5 .
C9 C4 C5 124.3(9) .
C9 C4 N1 123.5(9) .
C5 C4 N1 112.2(8) .
C11 C12 C13 126.8(10) .
C11 C12 H12 116.6 .
C13 C12 H12 116.6 .
N5 C16 N4 102.5(9) .
N5 C16 Pt2 141.2(8) .
N4 C16 Pt2 116.3(7) .
C26 C27 C28 127.8(10) .
C26 C27 H27 116.1 .
C28 C27 H27 116.1 .
N5 C18 H18A 109.5 .
N5 C18 H18B 109.5 .
H18A C18 H18B 109.5 .
N5 C18 H18C 109.5 .
H18A C18 H18C 109.5 .
H18B C18 H18C 109.5 .
C11 C10 H10A 109.5 .
C11 C10 H10B 109.5 .
H10A C10 H10B 109.5 .
C11 C10 H10C 109.5 .
H10A C10 H10C 109.5 .
H10B C10 H10C 109.5 .

loop_
_geom_bond_atom_site_label_1
_geom_bond_atom_site_label_2
_geom_bond_distance
_geom_bond_site_symmetry_2
Pt2 C16 1.922(10) .
Pt2 C20 2.000(10) .
Pt2 O5 2.052(7) .
Pt2 O4 2.090(7) .
Pt2 Pt2 3.1905(10) 2_867
Pt1 C1 1.901(10) .
Pt1 C5 1.999(10) .
Pt1 O2 2.028(7) .
Pt1 O1 2.086(6) .
C26 O4 1.267(12) .
C26 C27 1.380(15) .
C26 C25 1.494(14) .
O2 C13 1.234(12) .
O3 C7 1.378(11) .
O3 C15 1.440(12) .
C5 C4 1.378(14) .
C5 C6 1.380(13) .
O1 C11 1.272(12) .
C6 C7 1.403(13) .
C6 H6 0.9500 .
N5 C16 1.331(12) .
N5 N6 1.382(12) .
N5 C18 1.455(13) .
O5 C28 1.258(12) .
N1 C2 1.344(12) .
N1 C1 1.365(12) .
N1 C4 1.432(12) .
C30 O6 1.452(13) .
C30 H30A 0.9800 .
C30 H30B 0.9800 .
C30 H30C 0.9800 .
C9 C4 1.364(13) .
C9 C8 1.402(14) .
C9 H9 0.9500 .
O6 C22 1.387(11) .
C22 C23 1.371(14) .
C22 C21 1.393(14) .
C11 C12 1.381(15) .
C11 C10 1.501(14) .
C8 C7 1.355(14) .
C8 H8 0.9500 .
C29 C28 1.513(15) .
C29 H29A 0.9800 .
C29 H29B 0.9800 .
C29 H29C 0.9800 .
N3 C2 1.313(13) .
N3 N2 1.378(11) .
C2 H2 0.9500 .
C21 C20 1.385(13) .
C21 H21 0.9500 .
C24 C19 1.365(14) .
C24 C23 1.390(14) .
C24 H24 0.9500 .
C20 C19 1.393(13) .
N4 C16 1.367(13) .
N4 C17 1.382(13) .
N4 C19 1.431(12) .
C15 H15A 0.9800 .
C15 H15B 0.9800 .
C15 H15C 0.9800 .
C25 H25A 0.9800 .
C25 H25B 0.9800 .
C25 H25C 0.9800 .
N2 C1 1.368(12) .
N2 C3 1.463(12) .
C17 N6 1.321(13) .
C17 H17 0.9500 .
C23 H23 0.9500 .
C14 C13 1.522(15) .
C14 H14A 0.9800 .
C14 H14B 0.9800 .
C14 H14C 0.9800 .
C28 C27 1.415(15) .
C13 C12 1.392(14) .
C3 H3A 0.9800 .
C3 H3B 0.9800 .
C3 H3C 0.9800 .
C12 H12 0.9500 .
C27 H27 0.9500 .
C18 H18A 0.9800 .
C18 H18B 0.9800 .
C18 H18C 0.9800 .
C10 H10A 0.9800 .
C10 H10B 0.9800 .
C10 H10C 0.9800 .

loop_
_geom_torsion_atom_site_label_1
_geom_torsion_atom_site_label_2
_geom_torsion_atom_site_label_3
_geom_torsion_atom_site_label_4
_geom_torsion
_geom_torsion_site_symmetry_1
C5 Pt1 O2 C13 -177.8(8) .
O1 Pt1 O2 C13 1.4(8) .
C27 C26 O4 Pt2 -3.2(14) .
C25 C26 O4 Pt2 176.3(6) .
C16 Pt2 O4 C26 179.1(8) .
O5 Pt2 O4 C26 2.8(8) .
Pt2 Pt2 O4 C26 -92.2(8) 2_867
C1 Pt1 C5 C4 -1.0(7) .
O2 Pt1 C5 C4 179.2(7) .
C1 Pt1 C5 C6 -179.3(10) .
O2 Pt1 C5 C6 0.9(9) .
C1 Pt1 O1 C11 -179.1(8) .
O2 Pt1 O1 C11 0.8(8) .
C4 C5 C6 C7 -0.3(14) .
Pt1 C5 C6 C7 178.0(7) .
C20 Pt2 O5 C28 -175.0(8) .
O4 Pt2 O5 C28 -0.1(8) .
Pt2 Pt2 O5 C28 80.2(8) 2_867
C30 O6 C22 C23 -6.8(14) .
C30 O6 C22 C21 173.2(9) .
Pt1 O1 C11 C12 -1.2(15) .
Pt1 O1 C11 C10 177.9(6) .
C4 C9 C8 C7 -2.3(15) .
N2 N3 C2 N1 -0.9(11) .
C1 N1 C2 N3 1.0(12) .
C4 N1 C2 N3 178.9(10) .
C23 C22 C21 C20 0.1(15) .
O6 C22 C21 C20 -179.9(9) .
C22 C21 C20 C19 -1.1(14) .
C22 C21 C20 Pt2 174.5(7) .
C16 Pt2 C20 C21 179.1(10) .
O5 Pt2 C20 C21 -4.0(9) .
Pt2 Pt2 C20 C21 91.8(9) 2_867
C16 Pt2 C20 C19 -5.2(7) .
O5 Pt2 C20 C19 171.7(7) .
Pt2 Pt2 C20 C19 -92.5(7) 2_867
C23 C24 C19 C20 -1.8(16) .
C23 C24 C19 N4 -179.5(9) .
C21 C20 C19 C24 2.1(15) .
Pt2 C20 C19 C24 -174.2(8) .
C21 C20 C19 N4 -180.0(8) .
Pt2 C20 C19 N4 3.8(10) .
C16 N4 C19 C24 178.7(9) .
C17 N4 C19 C24 -6.7(17) .
C16 N4 C19 C20 0.7(12) .
C17 N4 C19 C20 175.4(11) .
C2 N3 N2 C1 0.4(11) .
C2 N3 N2 C3 178.5(9) .
C16 N4 C17 N6 -1.3(13) .
C19 N4 C17 N6 -176.2(10) .
C9 C8 C7 O3 -178.8(9) .
C9 C8 C7 C6 2.4(15) .
C15 O3 C7 C8 -5.5(14) .
C15 O3 C7 C6 173.3(9) .
C5 C6 C7 C8 -1.1(15) .
C5 C6 C7 O3 -180.0(9) .
C2 N1 C1 N2 -0.7(10) .
C4 N1 C1 N2 -179.1(8) .
C2 N1 C1 Pt1 -179.7(7) .
C4 N1 C1 Pt1 1.9(11) .
N3 N2 C1 N1 0.1(11) .
C3 N2 C1 N1 -177.8(9) .
N3 N2 C1 Pt1 178.8(8) .
C3 N2 C1 Pt1 0.9(17) .
C5 Pt1 C1 N1 -0.5(7) .
O1 Pt1 C1 N1 -179.7(7) .
C5 Pt1 C1 N2 -179.1(12) .
O1 Pt1 C1 N2 1.8(12) .
O6 C22 C23 C24 -179.9(9) .
C21 C22 C23 C24 0.2(16) .
C19 C24 C23 C22 0.6(15) .
N4 C17 N6 N5 0.5(12) .
C16 N5 N6 C17 0.4(12) .
C18 N5 N6 C17 179.6(10) .
Pt2 O5 C28 C27 -2.2(16) .
Pt2 O5 C28 C29 176.7(7) .
Pt1 O2 C13 C12 -3.5(15) .
Pt1 O2 C13 C14 -178.2(6) .
C8 C9 C4 C5 1.0(16) .
C8 C9 C4 N1 -179.4(9) .
C6 C5 C4 C9 0.3(15) .
Pt1 C5 C4 C9 -178.2(8) .
C6 C5 C4 N1 -179.3(8) .
Pt1 C5 C4 N1 2.2(11) .
C2 N1 C4 C9 -0.1(18) .
C1 N1 C4 C9 177.8(9) .
C2 N1 C4 C5 179.6(10) .
C1 N1 C4 C5 -2.6(12) .
O1 C11 C12 C13 -0.7(19) .
C10 C11 C12 C13 -179.7(10) .
O2 C13 C12 C11 3.4(19) .
C14 C13 C12 C11 178.0(10) .
N6 N5 C16 N4 -1.1(11) .
C18 N5 C16 N4 179.7(10) .
N6 N5 C16 Pt2 -177.7(9) .
C18 N5 C16 Pt2 3.2(19) .
C17 N4 C16 N5 1.4(11) .
C19 N4 C16 N5 177.3(8) .
C17 N4 C16 Pt2 179.0(7) .
C19 N4 C16 Pt2 -5.1(11) .
C20 Pt2 C16 N5 -178.2(12) .
O4 Pt2 C16 N5 6.8(12) .
Pt2 Pt2 C16 N5 -73.5(12) 2_867
C20 Pt2 C16 N4 5.5(7) .
O4 Pt2 C16 N4 -169.5(7) .
Pt2 Pt2 C16 N4 110.3(7) 2_867
O4 C26 C27 C28 0.4(18) .
C25 C26 C27 C28 -179.1(11) .
O5 C28 C27 C26 2.7(19) .
C29 C28 C27 C26 -176.1(11) .
